data_2242511
loop_
_publ_author_name
'Partl, Gabriel Julian'
'Nussbaumer, Felix'
'Schlapp-Hackl, Inge'
'Schuh, Walter'
'Kopacka, Holger'
'Wurst, Klaus'
'Peringer, Paul'

_publ_section_title
;
 Crystal structures of four new iridium complexes, each containing a
 highly flexible carbodiphosphorane PCP pincer ligand
;
_journal_coeditor_code SU5440
_journal_issue 6
_journal_name_full 'Acta Crystallographica Section E'
_journal_page_first 846
_journal_page_last 852
_journal_paper_doi 10.1107/S2056989018007569
_journal_volume 74
_journal_year 2018
_chemical_formula_iupac '[Ir (C51 H44 P4) Cl H (C O)] Cl, 2C H4 O, H2 O'
_chemical_formula_moiety '[(C51 H44 P4)Ir(H)(CO)Cl], Cl, 2(C H3 O H), (H2 O)'
_chemical_formula_sum 'C54 H56 Cl2 Ir O4 P4'
_chemical_formula_weight 1154.96
_chemical_name_systematic
'Carbonylchloridohydrido(1,1,3,3,5,5,7,7-octaphenyl-1,5\l^5^,7-triphospha-3-phosphoniahept-4-en-4-yl)iridium(III) chloride--methanol--water (1/2/1)'
_space_group_crystal_system monoclinic
_space_group_IT_number 14
_space_group_name_Hall '-P 2ybc'
_space_group_name_H-M_alt 'P 1 21/c 1'
_symmetry_space_group_name_Hall '-P 2ybc'
_symmetry_space_group_name_H-M 'P 1 21/c 1'
_atom_sites_solution_hydrogens mixed
_atom_sites_solution_primary direct
_atom_sites_solution_secondary difmap
_audit_creation_method SHELXL-2014/7
_cell_angle_alpha 90
_cell_angle_beta 107.5350(10)
_cell_angle_gamma 90
_cell_formula_units_Z 4
_cell_length_a 12.5929(2)
_cell_length_b 23.2803(4)
_cell_length_c 19.7488(4)
_cell_measurement_reflns_used 183501
_cell_measurement_temperature 233(2)
_cell_measurement_theta_max 25.0
_cell_measurement_theta_min 1.0
_cell_volume 5520.66(17)
_computing_cell_refinement
;
COLLECT (Nonius, 1998)
;
_computing_data_collection
;
COLLECT (Nonius, 1998)
;
_computing_data_reduction
;
DENZO and SCALEPACK (Otwinowski & Minor, 1997)
;
_computing_molecular_graphics
;
Ortep-3 for Windows (Farrugia, 2012) and Mercury (Macrae <i>et al.</i>,
2008)
;
_computing_publication_material
;
<i>SHELXL2014/7</i> (Sheldrick, 2015b) and publCIF (Westrip,
2010)
;
_computing_structure_refinement
;
<i>SHELXL2014/7</i> (Sheldrick, 2015b)
;
_computing_structure_solution
;
SHELXS86 (Sheldrick, 2008)
;
_diffrn_ambient_temperature 233(2)
_diffrn_detector_area_resol_mean 9.4
_diffrn_measured_fraction_theta_full 0.996
_diffrn_measured_fraction_theta_max 0.996
_diffrn_measurement_device_type 'Nonius KappaCCD'
_diffrn_measurement_method 'phi- and omega-scans'
_diffrn_radiation_type MoK\a
_diffrn_radiation_wavelength 0.71073
_diffrn_reflns_av_R_equivalents 0.0494
_diffrn_reflns_limit_h_max 14
_diffrn_reflns_limit_h_min -14
_diffrn_reflns_limit_k_max 27
_diffrn_reflns_limit_k_min -27
_diffrn_reflns_limit_l_max 21
_diffrn_reflns_limit_l_min -23
_diffrn_reflns_number 32186
_diffrn_reflns_theta_full 24.993
_diffrn_reflns_theta_max 24.993
_diffrn_reflns_theta_min 1.391
_exptl_absorpt_coefficient_mu 2.672
_exptl_absorpt_correction_type none
_exptl_crystal_colour colourless
_exptl_crystal_density_diffrn 1.390
_exptl_crystal_density_method 'not measured'
_exptl_crystal_description prism
_exptl_crystal_F_000 2328
_exptl_crystal_size_max 0.210
_exptl_crystal_size_mid 0.100
_exptl_crystal_size_min 0.070
_refine_diff_density_max 1.846
_refine_diff_density_min -1.451
_refine_ls_extinction_method none
_refine_ls_goodness_of_fit_ref 1.131
_refine_ls_hydrogen_treatment mixed
_refine_ls_matrix_type full
_refine_ls_number_parameters 624
_refine_ls_number_reflns 9675
_refine_ls_number_restraints 1
_refine_ls_restrained_S_all 1.132
_refine_ls_R_factor_all 0.0551
_refine_ls_R_factor_gt 0.0412
_refine_ls_shift/su_max 0.001
_refine_ls_shift/su_mean 0.000
_refine_ls_structure_factor_coef Fsqd
_refine_ls_weighting_details 'w=1/[\s^2^(Fo^2^)+(0.0255P)^2^+16.7009P] where P=(Fo^2^+2Fc^2^)/3'
_refine_ls_weighting_scheme calc
_refine_ls_wR_factor_gt 0.0910
_refine_ls_wR_factor_ref 0.0945
_reflns_number_gt 8070
_reflns_number_total 9675
_reflns_threshold_expression 'I > 2\s(I)'
_cod_data_source_file su5440sup1.cif
_cod_data_source_block 4
_cod_database_code 2242511
_shelx_space_group_comment
;
The symmetry employed for this shelxl refinement is uniquely defined
by the following loop, which should always be used as a source of
symmetry information in preference to the above space-group names.
They are only intended as comments.
;
_shelx_estimated_absorpt_t_min 0.604
_shelx_estimated_absorpt_t_max 0.835

loop_
_space_group_symop_operation_xyz
'x, y, z'
'-x, y+1/2, -z+1/2'
'-x, -y, -z'
'x, -y-1/2, z-1/2'

loop_
_atom_site_type_symbol
_atom_site_label
_atom_site_fract_x
_atom_site_fract_y
_atom_site_fract_z
_atom_site_U_iso_or_equiv
_atom_site_adp_type
_atom_site_calc_flag
_atom_site_occupancy
_atom_site_disorder_assembly
_atom_site_disorder_group
H H1 0.644(4) 0.060(2) 0.7395(17) 0.050(15) Uiso d 1 . .
Ir Ir1 0.64126(2) 0.08694(2) 0.80985(2) 0.03393(8) Uani d 1 . .
P P1 0.83264(11) 0.09659(6) 0.83213(7) 0.0343(3) Uani d 1 . .
P P2 0.73619(12) 0.20938(6) 0.77950(7) 0.0347(3) Uani d 1 . .
P P3 0.50434(11) 0.17312(6) 0.68744(7) 0.0332(3) Uani d 1 . .
P P4 0.44822(11) 0.08043(6) 0.77016(7) 0.0330(3) Uani d 1 . .
Cl Cl1 0.66243(13) -0.01003(6) 0.85840(8) 0.0504(4) Uani d 1 . .
O O1 0.6356(4) 0.1273(2) 0.9575(2) 0.0665(13) Uani d 1 . .
C C1 0.6243(4) 0.1661(2) 0.7541(3) 0.0339(12) Uani d 1 . .
C C2 0.8568(4) 0.1636(2) 0.7904(3) 0.0374(12) Uani d 1 . .
H H2A 0.9239 0.1827 0.8204 0.045 Uiso calc 1 . .
H H2B 0.8673 0.1556 0.7441 0.045 Uiso calc 1 . .
C C3 0.3970(4) 0.1475(2) 0.7242(3) 0.0374(12) Uani d 1 . .
H H3A 0.3272 0.1409 0.6863 0.045 Uiso calc 1 . .
H H3B 0.3833 0.1757 0.7574 0.045 Uiso calc 1 . .
C C4 0.6406(5) 0.1167(2) 0.9034(3) 0.0446(14) Uani d 1 . .
C C101 0.9032(4) 0.0419(2) 0.7962(3) 0.0395(13) Uani d 1 . .
C C102 0.8500(6) -0.0057(3) 0.7608(4) 0.0617(18) Uani d 1 . .
H H102 0.7732 -0.0102 0.7535 0.074 Uiso calc 1 . .
C C103 0.9064(6) -0.0467(3) 0.7359(4) 0.079(2) Uani d 1 . .
H H103 0.8683 -0.0792 0.7124 0.094 Uiso calc 1 . .
C C104 1.0176(7) -0.0407(3) 0.7449(4) 0.073(2) Uani d 1 . .
H H104 1.0553 -0.0687 0.7266 0.087 Uiso calc 1 . .
C C105 1.0733(6) 0.0048(4) 0.7796(4) 0.069(2) Uani d 1 . .
H H105 1.1503 0.0081 0.7868 0.083 Uiso calc 1 . .
C C106 1.0170(5) 0.0475(3) 0.8051(3) 0.0537(16) Uani d 1 . .
H H106 1.0558 0.0800 0.8281 0.064 Uiso calc 1 . .
C C107 0.9162(5) 0.1007(2) 0.9252(3) 0.0419(13) Uani d 1 . .
C C108 0.8914(6) 0.0631(3) 0.9724(3) 0.0579(17) Uani d 1 . .
H H108 0.8307 0.0378 0.9566 0.069 Uiso calc 1 . .
C C109 0.9569(7) 0.0625(4) 1.0440(4) 0.073(2) Uani d 1 . .
H H109 0.9402 0.0366 1.0758 0.088 Uiso calc 1 . .
C C110 1.0440(6) 0.0993(4) 1.0675(4) 0.073(2) Uani d 1 . .
H H110 1.0864 0.0995 1.1156 0.087 Uiso calc 1 . .
C C111 1.0698(6) 0.1362(4) 1.0202(4) 0.076(2) Uani d 1 . .
H H111 1.1317 0.1607 1.0360 0.091 Uiso calc 1 . .
C C112 1.0056(5) 0.1375(3) 0.9499(3) 0.0570(17) Uani d 1 . .
H H112 1.0229 0.1637 0.9186 0.068 Uiso calc 1 . .
C C201 0.7471(4) 0.2682(2) 0.7220(3) 0.0384(13) Uani d 1 . .
C C202 0.7142(5) 0.3229(2) 0.7355(3) 0.0507(15) Uani d 1 . .
H H202 0.6848 0.3288 0.7734 0.061 Uiso calc 1 . .
C C203 0.7248(6) 0.3685(3) 0.6932(4) 0.0620(18) Uani d 1 . .
H H203 0.7033 0.4055 0.7030 0.074 Uiso calc 1 . .
C C204 0.7662(6) 0.3605(3) 0.6375(4) 0.0643(19) Uani d 1 . .
H H204 0.7720 0.3916 0.6085 0.077 Uiso calc 1 . .
C C205 0.7992(6) 0.3064(3) 0.6242(4) 0.067(2) Uani d 1 . .
H H205 0.8286 0.3007 0.5862 0.081 Uiso calc 1 . .
C C206 0.7897(6) 0.2606(3) 0.6658(3) 0.0525(16) Uani d 1 . .
H H206 0.8122 0.2238 0.6560 0.063 Uiso calc 1 . .
C C207 0.7507(5) 0.2427(2) 0.8647(3) 0.0440(14) Uani d 1 . .
C C208 0.6563(6) 0.2515(3) 0.8843(3) 0.0571(17) Uani d 1 . .
H H208 0.5875 0.2377 0.8552 0.069 Uiso calc 1 . .
C C209 0.6609(8) 0.2808(3) 0.9469(4) 0.075(2) Uani d 1 . .
H H209 0.5959 0.2866 0.9601 0.090 Uiso calc 1 . .
C C210 0.7607(9) 0.3006(3) 0.9885(4) 0.082(3) Uani d 1 . .
H H210 0.7642 0.3208 1.0304 0.099 Uiso calc 1 . .
C C211 0.8553(8) 0.2918(3) 0.9707(4) 0.085(3) Uani d 1 . .
H H211 0.9239 0.3046 1.0011 0.102 Uiso calc 1 . .
C C212 0.8513(6) 0.2636(3) 0.9068(4) 0.0638(19) Uani d 1 . .
H H212 0.9162 0.2590 0.8932 0.077 Uiso calc 1 . .
C C301 0.4691(4) 0.2451(2) 0.6542(3) 0.0391(13) Uani d 1 . .
C C302 0.4270(5) 0.2844(2) 0.6909(3) 0.0516(15) Uani d 1 . .
H H302 0.4126 0.2734 0.7331 0.062 Uiso calc 1 . .
C C303 0.4053(6) 0.3402(3) 0.6663(4) 0.0657(19) Uani d 1 . .
H H303 0.3771 0.3671 0.6919 0.079 Uiso calc 1 . .
C C304 0.4257(6) 0.3561(3) 0.6037(4) 0.067(2) Uani d 1 . .
H H304 0.4112 0.3939 0.5870 0.080 Uiso calc 1 . .
C C305 0.4661(7) 0.3176(3) 0.5667(4) 0.071(2) Uani d 1 . .
H H305 0.4797 0.3288 0.5243 0.085 Uiso calc 1 . .
C C306 0.4878(5) 0.2615(3) 0.5911(3) 0.0536(16) Uani d 1 . .
H H306 0.5150 0.2347 0.5648 0.064 Uiso calc 1 . .
C C307 0.4905(5) 0.1297(2) 0.6088(3) 0.0433(14) Uani d 1 . .
C C308 0.3859(6) 0.1179(3) 0.5619(3) 0.0643(19) Uani d 1 . .
H H308 0.3210 0.1304 0.5716 0.077 Uiso calc 1 . .
C C309 0.3795(9) 0.0871(4) 0.5001(4) 0.098(3) Uani d 1 . .
H H309 0.3092 0.0778 0.4687 0.117 Uiso calc 1 . .
C C310 0.4718(10) 0.0702(4) 0.4845(5) 0.097(3) Uani d 1 . .
H H310 0.4654 0.0507 0.4418 0.117 Uiso calc 1 . .
C C311 0.5755(9) 0.0815(3) 0.5311(5) 0.084(3) Uani d 1 . .
H H311 0.6398 0.0693 0.5204 0.101 Uiso calc 1 . .
C C312 0.5854(6) 0.1112(3) 0.5943(3) 0.0552(16) Uani d 1 . .
H H312 0.6560 0.1185 0.6266 0.066 Uiso calc 1 . .
C C401 0.3817(4) 0.0722(2) 0.8399(3) 0.0374(13) Uani d 1 . .
C C402 0.3996(5) 0.0217(3) 0.8779(3) 0.0559(17) Uani d 1 . .
H H402 0.4423 -0.0077 0.8665 0.067 Uiso calc 1 . .
C C403 0.3541(6) 0.0146(3) 0.9331(4) 0.0645(19) Uani d 1 . .
H H403 0.3669 -0.0198 0.9592 0.077 Uiso calc 1 . .
C C404 0.2915(6) 0.0563(3) 0.9503(3) 0.0617(19) Uani d 1 . .
H H404 0.2604 0.0508 0.9875 0.074 Uiso calc 1 . .
C C405 0.2744(6) 0.1063(3) 0.9129(4) 0.0613(18) Uani d 1 . .
H H405 0.2323 0.1355 0.9252 0.074 Uiso calc 1 . .
C C406 0.3175(5) 0.1148(3) 0.8575(3) 0.0474(14) Uani d 1 . .
H H406 0.3036 0.1494 0.8316 0.057 Uiso calc 1 . .
C C407 0.3831(5) 0.0233(2) 0.7083(3) 0.0391(13) Uani d 1 . .
C C408 0.2687(5) 0.0258(3) 0.6742(3) 0.0552(16) Uani d 1 . .
H H408 0.2268 0.0574 0.6815 0.066 Uiso calc 1 . .
C C409 0.2176(6) -0.0183(3) 0.6299(4) 0.075(2) Uani d 1 . .
H H409 0.1407 -0.0165 0.6064 0.090 Uiso calc 1 . .
C C410 0.2773(8) -0.0644(3) 0.6196(4) 0.074(2) Uani d 1 . .
H H410 0.2417 -0.0942 0.5890 0.089 Uiso calc 1 . .
C C411 0.3882(7) -0.0673(3) 0.6536(4) 0.068(2) Uani d 1 . .
H H411 0.4287 -0.0997 0.6472 0.082 Uiso calc 1 . .
C C412 0.4429(5) -0.0233(2) 0.6973(3) 0.0500(15) Uani d 1 . .
H H412 0.5202 -0.0252 0.7193 0.060 Uiso calc 1 . .
Cl Cl2 1.1164(3) 0.2433(2) 0.8501(3) 0.1024(15) Uani d 0.5 . .
Cl Cl2A 0.1116(4) 0.1659(3) 0.6239(3) 0.138(2) Uani d 0.5 A 1
O O2 0.8990(6) 0.1235(3) 0.6346(3) 0.122(2) Uani d 1 B 1
C C5 0.9032(14) 0.0693(6) 0.6038(7) 0.180(7) Uani d 1 B 1
O O3 0.3556(9) 0.2629(5) 0.8426(7) 0.087(3) Uani d 0.5 C 1
C C6 0.3639(17) 0.3141(13) 0.8598(15) 0.152(11) Uani d 0.5 C 1
O O4 0.1179(11) 0.1628(8) 0.4713(7) 0.131(5) Uani d 0.5 D 1
C C7 0.0628(18) 0.1103(11) 0.4395(13) 0.133(9) Uani d 0.5 D 1
O O5 0.1070(15) 0.1876(9) 0.6998(10) 0.068(5) Uiso d 0.25 A 1
O O5A 0.1762(16) 0.2452(9) 0.7503(10) 0.072(5) Uiso d 0.25 E 2
O O5C 0.136(2) 0.2978(13) 0.7172(16) 0.127(9) Uiso d 0.25 F 3
O O5D 0.112(3) 0.2330(19) 0.672(2) 0.175(14) Uiso d 0.25 G 4

loop_
_atom_site_aniso_label
_atom_site_aniso_U_11
_atom_site_aniso_U_22
_atom_site_aniso_U_33
_atom_site_aniso_U_12
_atom_site_aniso_U_13
_atom_site_aniso_U_23
Ir1 0.03495(12) 0.02924(12) 0.03939(13) 0.00201(9) 0.01392(9) 0.00953(9)
P1 0.0336(7) 0.0349(8) 0.0358(7) 0.0023(6) 0.0126(6) 0.0050(6)
P2 0.0411(8) 0.0297(7) 0.0338(7) -0.0030(6) 0.0120(6) 0.0032(6)
P3 0.0385(7) 0.0265(7) 0.0358(8) 0.0028(6) 0.0130(6) 0.0047(6)
P4 0.0351(7) 0.0275(7) 0.0387(8) 0.0003(6) 0.0145(6) 0.0041(6)
Cl1 0.0576(9) 0.0330(7) 0.0618(9) 0.0037(6) 0.0201(7) 0.0177(7)
O1 0.086(3) 0.079(3) 0.041(3) 0.000(3) 0.029(2) -0.004(2)
C1 0.036(3) 0.028(3) 0.038(3) 0.000(2) 0.012(2) 0.008(2)
C2 0.037(3) 0.037(3) 0.038(3) -0.005(2) 0.013(2) 0.004(2)
C3 0.036(3) 0.037(3) 0.040(3) 0.004(2) 0.014(2) 0.008(2)
C4 0.045(3) 0.036(3) 0.053(4) -0.001(3) 0.014(3) 0.011(3)
C101 0.041(3) 0.042(3) 0.036(3) 0.005(3) 0.013(2) 0.009(3)
C102 0.059(4) 0.055(4) 0.081(5) -0.004(3) 0.036(4) -0.015(4)
C103 0.071(5) 0.068(5) 0.103(6) 0.003(4) 0.035(5) -0.030(4)
C104 0.075(5) 0.076(5) 0.072(5) 0.026(4) 0.031(4) -0.009(4)
C105 0.050(4) 0.099(6) 0.059(4) 0.020(4) 0.019(3) -0.006(4)
C106 0.046(4) 0.067(4) 0.048(4) 0.006(3) 0.015(3) -0.004(3)
C107 0.043(3) 0.047(3) 0.037(3) 0.010(3) 0.013(3) 0.003(3)
C108 0.061(4) 0.069(4) 0.042(4) 0.004(3) 0.013(3) 0.016(3)
C109 0.088(6) 0.089(6) 0.046(4) 0.020(5) 0.026(4) 0.023(4)
C110 0.071(5) 0.102(6) 0.040(4) 0.013(5) 0.008(4) 0.000(4)
C111 0.066(5) 0.095(6) 0.055(5) -0.002(4) -0.001(4) -0.012(4)
C112 0.055(4) 0.066(4) 0.047(4) -0.003(3) 0.010(3) 0.004(3)
C201 0.046(3) 0.030(3) 0.039(3) -0.011(2) 0.012(2) 0.002(2)
C202 0.065(4) 0.038(3) 0.050(4) -0.007(3) 0.018(3) 0.003(3)
C203 0.088(5) 0.026(3) 0.071(5) -0.009(3) 0.023(4) 0.005(3)
C204 0.090(5) 0.044(4) 0.061(4) -0.020(4) 0.025(4) 0.016(3)
C205 0.099(6) 0.059(5) 0.052(4) -0.010(4) 0.036(4) 0.014(3)
C206 0.081(5) 0.035(3) 0.049(4) -0.007(3) 0.031(3) 0.003(3)
C207 0.059(4) 0.035(3) 0.036(3) 0.005(3) 0.011(3) 0.002(2)
C208 0.081(5) 0.049(4) 0.047(4) 0.001(3) 0.028(3) 0.001(3)
C209 0.128(7) 0.058(5) 0.057(5) 0.002(5) 0.054(5) -0.004(4)
C210 0.143(9) 0.053(5) 0.049(5) 0.022(5) 0.026(5) 0.001(4)
C211 0.110(7) 0.059(5) 0.057(5) 0.012(5) -0.018(5) -0.014(4)
C212 0.069(5) 0.050(4) 0.059(4) 0.001(3) -0.001(3) -0.007(3)
C301 0.042(3) 0.028(3) 0.046(3) 0.005(2) 0.011(3) 0.007(2)
C302 0.069(4) 0.038(3) 0.052(4) 0.009(3) 0.025(3) 0.004(3)
C303 0.081(5) 0.039(4) 0.084(5) 0.015(3) 0.034(4) 0.004(3)
C304 0.095(5) 0.032(3) 0.074(5) 0.014(3) 0.027(4) 0.018(3)
C305 0.111(6) 0.048(4) 0.062(5) 0.016(4) 0.040(4) 0.025(3)
C306 0.078(4) 0.038(3) 0.052(4) 0.013(3) 0.032(3) 0.015(3)
C307 0.066(4) 0.027(3) 0.039(3) -0.003(3) 0.019(3) 0.001(2)
C308 0.069(5) 0.077(5) 0.045(4) -0.010(4) 0.015(3) -0.009(3)
C309 0.132(8) 0.107(7) 0.051(5) -0.053(6) 0.023(5) -0.022(5)
C310 0.153(10) 0.090(6) 0.062(5) -0.036(6) 0.053(6) -0.029(5)
C311 0.131(8) 0.065(5) 0.079(6) -0.002(5) 0.068(6) -0.013(4)
C312 0.080(5) 0.043(3) 0.055(4) -0.001(3) 0.038(4) -0.004(3)
C401 0.034(3) 0.039(3) 0.040(3) -0.009(2) 0.013(2) 0.002(2)
C402 0.051(4) 0.062(4) 0.062(4) 0.000(3) 0.028(3) 0.019(3)
C403 0.063(4) 0.071(5) 0.060(4) -0.009(4) 0.020(4) 0.025(4)
C404 0.061(4) 0.086(5) 0.043(4) -0.025(4) 0.022(3) -0.002(4)
C405 0.059(4) 0.078(5) 0.057(4) -0.011(4) 0.034(3) -0.013(4)
C406 0.054(4) 0.045(3) 0.051(4) -0.010(3) 0.027(3) -0.007(3)
C407 0.053(4) 0.029(3) 0.039(3) -0.006(2) 0.021(3) -0.001(2)
C408 0.047(4) 0.048(4) 0.068(4) -0.005(3) 0.014(3) -0.010(3)
C409 0.061(5) 0.087(6) 0.068(5) -0.030(4) 0.007(4) -0.017(4)
C410 0.105(7) 0.058(5) 0.064(5) -0.023(5) 0.032(5) -0.030(4)
C411 0.098(6) 0.049(4) 0.066(5) -0.007(4) 0.036(4) -0.014(3)
C412 0.061(4) 0.042(4) 0.054(4) -0.006(3) 0.028(3) -0.004(3)
Cl2 0.064(2) 0.095(3) 0.151(4) -0.021(2) 0.036(3) 0.008(3)
Cl2A 0.078(3) 0.158(5) 0.147(5) 0.031(3) -0.014(3) 0.005(4)
O2 0.148(6) 0.140(6) 0.089(5) 0.062(5) 0.050(4) 0.033(4)
C5 0.250(17) 0.158(12) 0.113(10) 0.110(12) 0.028(10) 0.008(9)
O3 0.092(8) 0.066(7) 0.126(10) -0.019(6) 0.068(7) -0.019(7)
C6 0.077(13) 0.20(3) 0.20(3) -0.054(16) 0.077(15) -0.10(2)
O4 0.093(9) 0.193(16) 0.101(10) 0.006(10) 0.021(8) -0.004(10)
C7 0.103(15) 0.15(2) 0.139(19) -0.001(14) 0.028(14) -0.081(17)

loop_
_atom_type_symbol
_atom_type_description
_atom_type_scat_dispersion_real
_atom_type_scat_dispersion_imag
_atom_type_scat_source
C C 0.0033 0.0016 'International Tables Vol C Tables 4.2.6.8 and 6.1.1.4'
H H 0.0000 0.0000 'International Tables Vol C Tables 4.2.6.8 and 6.1.1.4'
O O 0.0106 0.0060 'International Tables Vol C Tables 4.2.6.8 and 6.1.1.4'
P P 0.1023 0.0942 'International Tables Vol C Tables 4.2.6.8 and 6.1.1.4'
Cl Cl 0.1484 0.1585 'International Tables Vol C Tables 4.2.6.8 and 6.1.1.4'
Ir Ir -1.4442 7.9887 'International Tables Vol C Tables 4.2.6.8 and 6.1.1.4'

loop_
_geom_angle_atom_site_label_1
_geom_angle_atom_site_label_2
_geom_angle_atom_site_label_3
_geom_angle
C4 Ir1 C1 98.8(2)
C4 Ir1 P4 92.27(17)
C1 Ir1 P4 87.15(14)
C4 Ir1 P1 94.89(17)
C1 Ir1 P1 87.18(14)
P4 Ir1 P1 171.47(5)
C4 Ir1 Cl1 89.30(16)
C1 Ir1 Cl1 171.91(15)
P4 Ir1 Cl1 92.96(5)
P1 Ir1 Cl1 91.76(5)
C4 Ir1 H1 176(2)
C1 Ir1 H1 85(2)
P4 Ir1 H1 88.6(19)
P1 Ir1 H1 84.5(19)
Cl1 Ir1 H1 87(2)
C101 P1 C107 103.2(2)
C101 P1 C2 104.8(2)
C107 P1 C2 106.5(3)
C101 P1 Ir1 117.35(19)
C107 P1 Ir1 116.47(19)
C2 P1 Ir1 107.45(17)
C1 P2 C201 118.8(2)
C1 P2 C207 112.0(3)
C201 P2 C207 104.7(3)
C1 P2 C2 106.3(2)
C201 P2 C2 107.5(3)
C207 P2 C2 107.1(3)
C1 P3 C301 116.0(3)
C1 P3 C307 116.5(3)
C301 P3 C307 104.8(3)
C1 P3 C3 104.8(2)
C301 P3 C3 108.6(2)
C307 P3 C3 105.5(3)
C3 P4 C401 106.9(2)
C3 P4 C407 105.7(3)
C401 P4 C407 102.2(2)
C3 P4 Ir1 106.83(17)
C401 P4 Ir1 115.08(17)
C407 P4 Ir1 119.14(19)
P2 C1 P3 130.4(3)
P2 C1 Ir1 114.9(3)
P3 C1 Ir1 114.5(3)
P2 C2 P1 107.9(3)
P2 C2 H2A 110.1
P1 C2 H2A 110.1
P2 C2 H2B 110.1
P1 C2 H2B 110.1
H2A C2 H2B 108.4
P3 C3 P4 106.6(3)
P3 C3 H3A 110.4
P4 C3 H3A 110.4
P3 C3 H3B 110.4
P4 C3 H3B 110.4
H3A C3 H3B 108.6
O1 C4 Ir1 171.7(5)
C102 C101 C106 117.7(6)
C102 C101 P1 123.0(4)
C106 C101 P1 119.3(5)
C103 C102 C101 121.3(6)
C103 C102 H102 119.3
C101 C102 H102 119.3
C104 C103 C102 120.5(7)
C104 C103 H103 119.8
C102 C103 H103 119.8
C105 C104 C103 120.4(7)
C105 C104 H104 119.8
C103 C104 H104 119.8
C104 C105 C106 120.1(7)
C104 C105 H105 119.9
C106 C105 H105 119.9
C101 C106 C105 120.0(6)
C101 C106 H106 120.0
C105 C106 H106 120.0
C108 C107 C112 118.7(6)
C108 C107 P1 117.9(5)
C112 C107 P1 123.4(5)
C107 C108 C109 120.1(7)
C107 C108 H108 119.9
C109 C108 H108 119.9
C110 C109 C108 120.4(7)
C110 C109 H109 119.8
C108 C109 H109 119.8
C109 C110 C111 119.5(7)
C109 C110 H110 120.2
C111 C110 H110 120.2
C110 C111 C112 120.6(7)
C110 C111 H111 119.7
C112 C111 H111 119.7
C111 C112 C107 120.6(7)
C111 C112 H112 119.7
C107 C112 H112 119.7
C206 C201 C202 118.8(5)
C206 C201 P2 121.9(4)
C202 C201 P2 119.3(4)
C203 C202 C201 120.0(6)
C203 C202 H202 120.0
C201 C202 H202 120.0
C204 C203 C202 120.8(6)
C204 C203 H203 119.6
C202 C203 H203 119.6
C203 C204 C205 119.3(6)
C203 C204 H204 120.3
C205 C204 H204 120.3
C206 C205 C204 120.7(6)
C206 C205 H205 119.7
C204 C205 H205 119.7
C205 C206 C201 120.4(6)
C205 C206 H206 119.8
C201 C206 H206 119.8
C208 C207 C212 119.7(6)
C208 C207 P2 118.2(5)
C212 C207 P2 121.9(5)
C207 C208 C209 120.9(7)
C207 C208 H208 119.5
C209 C208 H208 119.5
C210 C209 C208 119.0(8)
C210 C209 H209 120.5
C208 C209 H209 120.5
C211 C210 C209 121.1(8)
C211 C210 H210 119.5
C209 C210 H210 119.5
C210 C211 C212 120.4(8)
C210 C211 H211 119.8
C212 C211 H211 119.8
C207 C212 C211 118.9(8)
C207 C212 H212 120.6
C211 C212 H212 120.6
C302 C301 C306 119.3(5)
C302 C301 P3 121.3(4)
C306 C301 P3 119.4(4)
C301 C302 C303 120.5(6)
C301 C302 H302 119.7
C303 C302 H302 119.7
C302 C303 C304 119.5(6)
C302 C303 H303 120.2
C304 C303 H303 120.2
C305 C304 C303 120.5(6)
C305 C304 H304 119.7
C303 C304 H304 119.7
C304 C305 C306 120.2(6)
C304 C305 H305 119.9
C306 C305 H305 119.9
C301 C306 C305 120.0(6)
C301 C306 H306 120.0
C305 C306 H306 120.0
C312 C307 C308 120.5(6)
C312 C307 P3 119.0(5)
C308 C307 P3 120.4(5)
C307 C308 C309 118.5(8)
C307 C308 H308 120.8
C309 C308 H308 120.8
C310 C309 C308 121.5(9)
C310 C309 H309 119.2
C308 C309 H309 119.2
C309 C310 C311 120.1(8)
C309 C310 H310 120.0
C311 C310 H310 120.0
C310 C311 C312 120.1(8)
C310 C311 H311 119.9
C312 C311 H311 119.9
C307 C312 C311 119.3(7)
C307 C312 H312 120.4
C311 C312 H312 120.4
C402 C401 C406 119.1(5)
C402 C401 P4 117.7(4)
C406 C401 P4 123.2(4)
C401 C402 C403 119.6(6)
C401 C402 H402 120.2
C403 C402 H402 120.2
C404 C403 C402 121.3(6)
C404 C403 H403 119.3
C402 C403 H403 119.3
C403 C404 C405 119.0(6)
C403 C404 H404 120.5
C405 C404 H404 120.5
C404 C405 C406 121.4(7)
C404 C405 H405 119.3
C406 C405 H405 119.3
C405 C406 C401 119.6(6)
C405 C406 H406 120.2
C401 C406 H406 120.2
C412 C407 C408 119.5(5)
C412 C407 P4 121.6(4)
C408 C407 P4 118.8(4)
C409 C408 C407 119.4(6)
C409 C408 H408 120.3
C407 C408 H408 120.3
C410 C409 C408 120.7(7)
C410 C409 H409 119.6
C408 C409 H409 119.6
C411 C410 C409 119.8(7)
C411 C410 H410 120.1
C409 C410 H410 120.1
C410 C411 C412 121.1(7)
C410 C411 H411 119.4
C412 C411 H411 119.4
C407 C412 C411 119.4(6)
C407 C412 H412 120.3
C411 C412 H412 120.3

loop_
_geom_bond_atom_site_label_1
_geom_bond_atom_site_label_2
_geom_bond_distance
Ir1 C4 1.975(7)
Ir1 C1 2.124(5)
Ir1 P4 2.3235(13)
Ir1 P1 2.3265(14)
Ir1 Cl1 2.4359(13)
Ir1 H1 1.535(19)
P1 C101 1.815(6)
P1 C107 1.824(6)
P1 C2 1.833(5)
P2 C1 1.681(5)
P2 C201 1.809(5)
P2 C207 1.812(6)
P2 C2 1.814(5)
P3 C1 1.686(5)
P3 C301 1.806(5)
P3 C307 1.817(6)
P3 C3 1.818(5)
P4 C3 1.822(5)
P4 C401 1.825(5)
P4 C407 1.825(5)
O1 C4 1.117(7)
C2 H2A 0.9800
C2 H2B 0.9800
C3 H3A 0.9800
C3 H3B 0.9800
C101 C102 1.373(8)
C101 C106 1.397(8)
C102 C103 1.365(9)
C102 H102 0.9400
C103 C104 1.365(10)
C103 H103 0.9400
C104 C105 1.340(10)
C104 H104 0.9400
C105 C106 1.400(9)
C105 H105 0.9400
C106 H106 0.9400
C107 C108 1.382(8)
C107 C112 1.383(8)
C108 C109 1.406(9)
C108 H108 0.9400
C109 C110 1.358(11)
C109 H109 0.9400
C110 C111 1.377(11)
C110 H110 0.9400
C111 C112 1.381(9)
C111 H111 0.9400
C112 H112 0.9400
C201 C206 1.383(8)
C201 C202 1.389(8)
C202 C203 1.383(8)
C202 H202 0.9400
C203 C204 1.365(9)
C203 H203 0.9400
C204 C205 1.377(10)
C204 H204 0.9400
C205 C206 1.373(8)
C205 H205 0.9400
C206 H206 0.9400
C207 C208 1.372(9)
C207 C212 1.377(8)
C208 C209 1.397(9)
C208 H208 0.9400
C209 C210 1.359(11)
C209 H209 0.9400
C210 C211 1.356(12)
C210 H210 0.9400
C211 C212 1.411(10)
C211 H211 0.9400
C212 H212 0.9400
C301 C302 1.368(8)
C301 C306 1.391(8)
C302 C303 1.385(8)
C302 H302 0.9400
C303 C304 1.387(10)
C303 H303 0.9400
C304 C305 1.348(9)
C304 H304 0.9400
C305 C306 1.391(8)
C305 H305 0.9400
C306 H306 0.9400
C307 C312 1.379(8)
C307 C308 1.390(8)
C308 C309 1.398(10)
C308 H308 0.9400
C309 C310 1.347(13)
C309 H309 0.9400
C310 C311 1.378(12)
C310 H310 0.9400
C311 C312 1.398(9)
C311 H311 0.9400
C312 H312 0.9400
C401 C402 1.376(8)
C401 C406 1.389(8)
C402 C403 1.386(9)
C402 H402 0.9400
C403 C404 1.357(10)
C403 H403 0.9400
C404 C405 1.359(10)
C404 H404 0.9400
C405 C406 1.375(8)
C405 H405 0.9400
C406 H406 0.9400
C407 C412 1.373(8)
C407 C408 1.396(8)
C408 C409 1.377(9)
C408 H408 0.9400
C409 C410 1.361(10)
C409 H409 0.9400
C410 C411 1.357(11)
C410 H410 0.9400
C411 C412 1.382(9)
C411 H411 0.9400
C412 H412 0.9400
Cl2A O5 1.60(2)
O2 C5 1.409(14)
O3 C6 1.24(3)
O4 C7 1.45(2)

loop_
_geom_hbond_atom_site_label_D
_geom_hbond_atom_site_label_H
_geom_hbond_atom_site_label_A
_geom_hbond_site_symmetry_A
_geom_hbond_distance_DH
_geom_hbond_distance_HA
_geom_hbond_distance_DA
_geom_hbond_angle_DHA
C304 H304 Cl1 2_656 0.94 2.76 3.465(7) 132
C2 H2B O2 . 0.98 2.43 3.407(8) 173
C210 H210 O2 4_566 0.94 2.59 3.384(10) 143
C2 H2A Cl2 . 0.98 2.71 3.633(7) 157
C112 H112 Cl2 . 0.94 2.76 3.682(8) 168
C3 H3A Cl2A . 0.98 2.69 3.569(8) 150
C302 H302 O3 . 0.94 2.49 3.414(14) 169

loop_
_geom_torsion_atom_site_label_1
_geom_torsion_atom_site_label_2
_geom_torsion_atom_site_label_3
_geom_torsion_atom_site_label_4
_geom_torsion
C201 P2 C1 P3 -11.0(5)
C207 P2 C1 P3 111.3(4)
C2 P2 C1 P3 -132.1(4)
C201 P2 C1 Ir1 163.9(3)
C207 P2 C1 Ir1 -73.8(3)
C2 P2 C1 Ir1 42.9(3)
C301 P3 C1 P2 -20.9(5)
C307 P3 C1 P2 103.2(4)
C3 P3 C1 P2 -140.6(4)
C301 P3 C1 Ir1 164.2(3)
C307 P3 C1 Ir1 -71.7(3)
C3 P3 C1 Ir1 44.4(3)
C1 P2 C2 P1 -40.0(3)
C201 P2 C2 P1 -168.1(3)
C207 P2 C2 P1 79.9(3)
C101 P1 C2 P2 147.7(3)
C107 P1 C2 P2 -103.3(3)
Ir1 P1 C2 P2 22.2(3)
C1 P3 C3 P4 -45.9(3)
C301 P3 C3 P4 -170.5(3)
C307 P3 C3 P4 77.6(3)
C401 P4 C3 P3 153.3(3)
C407 P4 C3 P3 -98.3(3)
Ir1 P4 C3 P3 29.5(3)
C107 P1 C101 C102 125.7(5)
C2 P1 C101 C102 -122.9(5)
Ir1 P1 C101 C102 -3.8(6)
C107 P1 C101 C106 -53.8(5)
C2 P1 C101 C106 57.5(5)
Ir1 P1 C101 C106 176.6(4)
C106 C101 C102 C103 1.0(10)
P1 C101 C102 C103 -178.5(6)
C101 C102 C103 C104 -1.0(12)
C102 C103 C104 C105 1.4(13)
C103 C104 C105 C106 -1.9(12)
C102 C101 C106 C105 -1.5(9)
P1 C101 C106 C105 178.1(5)
C104 C105 C106 C101 2.0(11)
C101 P1 C107 C108 -86.5(5)
C2 P1 C107 C108 163.4(5)
Ir1 P1 C107 C108 43.5(5)
C101 P1 C107 C112 90.4(5)
C2 P1 C107 C112 -19.7(6)
Ir1 P1 C107 C112 -139.6(5)
C112 C107 C108 C109 -0.2(10)
P1 C107 C108 C109 176.8(5)
C107 C108 C109 C110 0.7(11)
C108 C109 C110 C111 -1.7(12)
C109 C110 C111 C112 2.2(12)
C110 C111 C112 C107 -1.8(11)
C108 C107 C112 C111 0.8(10)
P1 C107 C112 C111 -176.1(5)
C1 P2 C201 C206 -84.0(5)
C207 P2 C201 C206 150.1(5)
C2 P2 C201 C206 36.5(5)
C1 P2 C201 C202 97.5(5)
C207 P2 C201 C202 -28.3(5)
C2 P2 C201 C202 -142.0(5)
C206 C201 C202 C203 -0.3(9)
P2 C201 C202 C203 178.3(5)
C201 C202 C203 C204 0.8(10)
C202 C203 C204 C205 -1.1(11)
C203 C204 C205 C206 0.8(11)
C204 C205 C206 C201 -0.3(11)
C202 C201 C206 C205 0.0(9)
P2 C201 C206 C205 -178.5(5)
C1 P2 C207 C208 -27.8(5)
C201 P2 C207 C208 102.2(5)
C2 P2 C207 C208 -143.9(5)
C1 P2 C207 C212 157.9(5)
C201 P2 C207 C212 -72.2(5)
C2 P2 C207 C212 41.7(6)
C212 C207 C208 C209 -0.8(9)
P2 C207 C208 C209 -175.3(5)
C207 C208 C209 C210 0.1(10)
C208 C209 C210 C211 -0.9(11)
C209 C210 C211 C212 2.4(12)
C208 C207 C212 C211 2.3(9)
P2 C207 C212 C211 176.6(5)
C210 C211 C212 C207 -3.1(11)
C1 P3 C301 C302 -76.7(5)
C307 P3 C301 C302 153.4(5)
C3 P3 C301 C302 41.0(6)
C1 P3 C301 C306 101.6(5)
C307 P3 C301 C306 -28.3(5)
C3 P3 C301 C306 -140.7(5)
C306 C301 C302 C303 -1.4(9)
P3 C301 C302 C303 176.9(5)
C301 C302 C303 C304 0.6(11)
C302 C303 C304 C305 0.1(12)
C303 C304 C305 C306 0.0(12)
C302 C301 C306 C305 1.5(10)
P3 C301 C306 C305 -176.8(5)
C304 C305 C306 C301 -0.8(11)
C1 P3 C307 C312 -24.2(6)
C301 P3 C307 C312 105.4(5)
C3 P3 C307 C312 -140.0(5)
C1 P3 C307 C308 159.1(5)
C301 P3 C307 C308 -71.2(5)
C3 P3 C307 C308 43.3(5)
C312 C307 C308 C309 -0.1(10)
P3 C307 C308 C309 176.5(6)
C307 C308 C309 C310 -1.9(13)
C308 C309 C310 C311 2.3(14)
C309 C310 C311 C312 -0.8(13)
C308 C307 C312 C311 1.5(9)
P3 C307 C312 C311 -175.2(5)
C310 C311 C312 C307 -1.0(11)
C3 P4 C401 C402 174.1(5)
C407 P4 C401 C402 63.2(5)
Ir1 P4 C401 C402 -67.4(5)
C3 P4 C401 C406 -8.0(5)
C407 P4 C401 C406 -118.8(5)
Ir1 P4 C401 C406 110.5(4)
C406 C401 C402 C403 -0.5(9)
P4 C401 C402 C403 177.5(5)
C401 C402 C403 C404 0.5(10)
C402 C403 C404 C405 -0.8(10)
C403 C404 C405 C406 1.2(10)
C404 C405 C406 C401 -1.3(9)
C402 C401 C406 C405 0.9(9)
P4 C401 C406 C405 -177.0(5)
C3 P4 C407 C412 135.3(5)
C401 P4 C407 C412 -112.9(5)
Ir1 P4 C407 C412 15.2(5)
C3 P4 C407 C408 -47.8(5)
C401 P4 C407 C408 64.0(5)
Ir1 P4 C407 C408 -167.8(4)
C412 C407 C408 C409 -0.2(9)
P4 C407 C408 C409 -177.2(5)
C407 C408 C409 C410 0.6(11)
C408 C409 C410 C411 0.3(12)
C409 C410 C411 C412 -1.7(12)
C408 C407 C412 C411 -1.2(9)
P4 C407 C412 C411 175.7(5)
C410 C411 C412 C407 2.1(10)

_cod_database_fobs_code 2242511
